data_7246239
loop_
_publ_author_name
'Tang, Wenlei'
'Shao, Zhen-Wu'
'Xiong, Li'
'Zhang, Zhiyuan'
'Tan, Kaiyuan'
'Feng, Xuan'
'Wu, Wenjing'
'Liu, Chong'

_publ_section_title
;
 A siderophore-inspired two-dimensional Fe--hydroxamate metal--organic
 framework
;
_journal_issue 10
_journal_name_full CrystEngComm
_journal_page_first 1462
_journal_page_last 1466
_journal_paper_doi 10.1039/D3CE00022B
_journal_volume 25
_journal_year 2023
_chemical_formula_moiety 'C12 H12 Fe2 N6 O12'
_chemical_formula_sum 'C12 H12 Fe2 N6 O12'
_chemical_formula_weight 543.98
_space_group_crystal_system monoclinic
_space_group_IT_number 15
_space_group_name_Hall '-C 2yc'
_space_group_name_H-M_alt 'C 1 2/c 1'
_atom_sites_solution_hydrogens geom
_atom_sites_solution_primary dual
_audit_creation_date 2021-10-09
_audit_creation_method
;
Olex2 1.5
(compiled 2021.08.20 svn.r13c46975 for OlexSys, GUI svn.r6405)
;
_audit_update_record
;
2022-12-01 deposited with the CCDC.	2023-02-10 downloaded from the CCDC.
;
_cell_angle_alpha 90
_cell_angle_beta 111.89(5)
_cell_angle_gamma 90
_cell_formula_units_Z 4
_cell_length_a 13.635(18)
_cell_length_b 21.87(2)
_cell_length_c 17.252(18)
_cell_measurement_reflns_used 711
_cell_measurement_temperature 193.00
_cell_measurement_theta_max 46.38
_cell_measurement_theta_min 8.73
_cell_volume 4774(9)
_computing_cell_refinement 'SAINT V8.40B (Bruker, 2019)'
_computing_data_collection 'Bruker BIS V6.2.14'
_computing_data_reduction 'SAINT V8.40B (Bruker, 2019)'
_computing_molecular_graphics 'Olex2 1.5 (Dolomanov et al., 2009)'
_computing_publication_material 'Olex2 1.5 (Dolomanov et al., 2009)'
_computing_structure_refinement 'SHELXL 2018/3 (Sheldrick, 2015)'
_computing_structure_solution 'SHELXT 2018/2 (Sheldrick, 2018)'
_diffrn_ambient_temperature 193.00
_diffrn_detector CPAD
_diffrn_detector_area_resol_mean 7.41
_diffrn_detector_type 'Bruker PHOTON III'
_diffrn_measured_fraction_theta_full 0.991
_diffrn_measured_fraction_theta_max 0.946
_diffrn_measurement_device 'three-circle diffractometer'
_diffrn_measurement_device_type 'Bruker D8 VENTURE Metaljet PHOTON III'
_diffrn_measurement_method '\w and \f shutterless scans'
_diffrn_measurement_specimen_support 'nylon loop'
_diffrn_radiation_monochromator 'Helios Multi-layer Optic'
_diffrn_radiation_probe x-ray
_diffrn_radiation_type GaK\a
_diffrn_radiation_wavelength 1.34139
_diffrn_reflns_av_R_equivalents 0.0877
_diffrn_reflns_av_unetI/netI 0.1073
_diffrn_reflns_Laue_measured_fraction_full 0.991
_diffrn_reflns_Laue_measured_fraction_max 0.946
_diffrn_reflns_limit_h_max 17
_diffrn_reflns_limit_h_min -17
_diffrn_reflns_limit_k_max 26
_diffrn_reflns_limit_k_min -27
_diffrn_reflns_limit_l_max 16
_diffrn_reflns_limit_l_min -22
_diffrn_reflns_number 15851
_diffrn_reflns_point_group_measured_fraction_full 0.991
_diffrn_reflns_point_group_measured_fraction_max 0.946
_diffrn_reflns_theta_full 53.594
_diffrn_reflns_theta_max 60.797
_diffrn_reflns_theta_min 3.511
_diffrn_source MetalJet
_diffrn_source_current 2.86
_diffrn_source_power 0.19937059999999998
_diffrn_source_type 'Liquid Metal source'
_diffrn_source_voltage 69.71
_diffrn_standards_number 0
_exptl_absorpt_coefficient_mu 3.568
_exptl_absorpt_correction_T_max 0.7518
_exptl_absorpt_correction_T_min 0.4287
_exptl_absorpt_correction_type multi-scan
_exptl_absorpt_process_details
;
SADABS-2016/2 (Bruker,2016/2) was used for absorption correction.
wR2(int) was 0.1384 before and 0.0928 after correction.
The Ratio of minimum to maximum transmission is 0.5702.
The \l/2 correction factor is Not present.
;
_exptl_crystal_density_diffrn 0.757
_exptl_crystal_description block
_exptl_crystal_F_000 1096
_exptl_crystal_size_max 0.12
_exptl_crystal_size_mid 0.1
_exptl_crystal_size_min 0.1
_refine_diff_density_max 0.543
_refine_diff_density_min -0.715
_refine_diff_density_rms 0.092
_refine_ls_extinction_method none
_refine_ls_goodness_of_fit_ref 0.965
_refine_ls_hydrogen_treatment constr
_refine_ls_matrix_type full
_refine_ls_number_parameters 191
_refine_ls_number_reflns 5217
_refine_ls_number_restraints 139
_refine_ls_restrained_S_all 0.956
_refine_ls_R_factor_all 0.1491
_refine_ls_R_factor_gt 0.0922
_refine_ls_shift/su_max 0.000
_refine_ls_shift/su_mean 0.000
_refine_ls_structure_factor_coef Fsqd
_refine_ls_weighting_details 'w=1/[\s^2^(Fo^2^)+(0.1817P)^2^] where P=(Fo^2^+2Fc^2^)/3'
_refine_ls_weighting_scheme calc
_refine_ls_wR_factor_gt 0.2820
_refine_ls_wR_factor_ref 0.3227
_reflns_Friedel_coverage 0.000
_reflns_number_gt 2130
_reflns_number_total 5217
_reflns_threshold_expression 'I > 2\s(I)'
_cod_data_source_file d3ce00022b2.cif
_cod_data_source_block SUM-31
_cod_depositor_comments
;
The following automatic conversions were performed:

data item '_diffrn_radiation_probe' value 'X-ray' was changed to
'x-ray' in accordance with the
/home/data/users/saulius/crontab/automatic-downloads/rss-feeds/RSC/lib/dictionaries/cif_core.dic
dictionary named 'cif_core.dic' version 2.4.2 last updated on
2011-04-26.

Automatic conversion script
Id: cif_fix_values 7556 2019-12-06 15:28:31Z antanas 

 Adding full bibliography for 7246239.cif.
;
_cod_original_cell_volume 4773(10)
_cod_database_code 7246239
_shelx_shelxl_version_number 2018/3
_shelx_space_group_comment
;
The symmetry employed for this shelxl refinement is uniquely defined
by the following loop, which should always be used as a source of
symmetry information in preference to the above space-group names.
They are only intended as comments.
;
_shelx_estimated_absorpt_t_max 0.717
_shelx_estimated_absorpt_t_min 0.674
_olex2_refinement_description
;
1. Fixed Uiso
 At 1.2 times of:
  All C(H) groups, All N(H) groups
2. Restrained distances
 C6B-C6B_$1 \\sim C6A-C6A_$1
 with sigma of 0.02
3. Uiso/Uaniso restraints and constraints
O2B \\sim O1B \\sim N3B \\sim C5B \\sim C6B \\sim C6A \\sim C5A \\sim O1A \\sim
N3A \\sim O2A: within 2A with sigma of 0.01 and sigma for terminal atoms of
0.02 within 2A
4. Others
 Sof(O2B)=Sof(O1B)=Sof(N3B)=Sof(H3B)=Sof(C5B)=Sof(C6B)=Sof(H6B)=1-FVAR(1)
 Sof(C6A)=Sof(H6A)=Sof(C5A)=Sof(O1A)=Sof(N3A)=Sof(H3A)=Sof(O2A)=FVAR(1)
5.a Aromatic/amide H refined with riding coordinates:
 N2(H2), N3B(H3B), N1(H1), C3(H3), C2(H2A), C6B(H6B), C6A(H6A), N3A(H3A)
;
_smtbx_masks_void_probe_radius 1.2
_smtbx_masks_void_truncation_radius 1.2
_olex2_submission_special_instructions 'No special instructions were received'

loop_
_space_group_symop_operation_xyz
'x, y, z'
'-x, y, -z+1/2'
'x+1/2, y+1/2, z'
'-x+1/2, y+1/2, -z+1/2'
'-x, -y, -z'
'x, -y, z-1/2'
'-x+1/2, -y+1/2, -z'
'x+1/2, -y+1/2, z-1/2'

loop_
_atom_site_label
_atom_site_type_symbol
_atom_site_fract_x
_atom_site_fract_y
_atom_site_fract_z
_atom_site_U_iso_or_equiv
_atom_site_adp_type
_atom_site_occupancy
_atom_site_site_symmetry_order
_atom_site_calc_flag
_atom_site_refinement_flags_posn
_atom_site_refinement_flags_adp
_atom_site_refinement_flags_occupancy
_atom_site_disorder_assembly
_atom_site_disorder_group
Fe1 Fe 0.80721(8) 0.54775(5) 0.03562(5) 0.0793(4) Uani 1 1 d . . . . .
O4 O 0.8311(3) 0.54237(18) 0.1566(2) 0.0739(11) Uani 1 1 d . . . . .
O6 O 0.8947(3) 0.52380(18) 0.5423(2) 0.0714(11) Uani 1 1 d . . . . .
O5 O 0.7650(4) 0.4707(2) 0.4137(2) 0.0924(15) Uani 1 1 d . . . . .
O2B O 0.9341(18) 0.5911(8) 0.0423(11) 0.064(3) Uani 0.540(19) 1 d . U P A 2
N2 N 0.8952(4) 0.5382(2) 0.4665(3) 0.0686(13) Uani 1 1 d . . . . .
H2 H 0.939156 0.565662 0.460765 0.082 Uiso 1 1 calc R U . . .
O1B O 0.7346(12) 0.6246(6) 0.0045(9) 0.072(3) Uani 0.540(19) 1 d . U P A 2
O3 O 0.6697(4) 0.5142(3) 0.0290(2) 0.1103(17) Uani 1 1 d . . . . .
N3B N 0.9018(15) 0.6556(7) 0.0252(9) 0.072(3) Uani 0.540(19) 1 d . U P A 2
H3B H 0.948283 0.682177 0.021446 0.086 Uiso 0.540(19) 1 calc R U P A 2
N1 N 0.6727(5) 0.5029(4) 0.1072(3) 0.117(2) Uani 1 1 d . . . . .
H1 H 0.618392 0.485820 0.114642 0.140 Uiso 1 1 calc R U . . .
C4 C 0.8287(5) 0.5102(3) 0.4025(3) 0.0741(17) Uani 1 1 d . . . . .
C5B C 0.8165(16) 0.6731(9) 0.0162(10) 0.071(3) Uani 0.540(19) 1 d . U P A 2
C3 C 0.8315(5) 0.5253(3) 0.3209(3) 0.0675(15) Uani 1 1 d . . . . .
H3 H 0.887662 0.549062 0.316822 0.081 Uiso 1 1 calc R U . . .
C1 C 0.7549(6) 0.5173(3) 0.1692(3) 0.0808(18) Uani 1 1 d . . . . .
C2 C 0.7530(6) 0.5049(4) 0.2513(4) 0.091(2) Uani 1 1 d . . . . .
H2A H 0.696130 0.482244 0.256165 0.109 Uiso 1 1 calc R U . . .
C6B C 0.7872(11) 0.7295(7) 0.0002(10) 0.071(3) Uani 0.540(19) 1 d D U P A 2
H6B H 0.836455 0.749586 -0.018089 0.085 Uiso 0.540(19) 1 calc R U P A 2
C6A C 0.8041(8) 0.7473(9) 0.0195(11) 0.073(3) Uani 0.460(19) 1 d D U P A 1
H6A H 0.848733 0.782286 0.033198 0.087 Uiso 0.460(19) 1 calc R U P A 1
C5A C 0.8471(19) 0.6856(9) 0.0388(13) 0.074(3) Uani 0.460(19) 1 d . U P A 1
O1A O 0.7710(14) 0.6452(8) 0.0203(9) 0.072(3) Uani 0.460(19) 1 d . U P A 1
N3A N 0.9315(15) 0.6624(8) 0.0535(10) 0.069(3) Uani 0.460(19) 1 d . U P A 1
H3A H 0.985643 0.686414 0.059276 0.083 Uiso 0.460(19) 1 calc R U P A 1
O2A O 0.948(2) 0.6038(11) 0.0614(12) 0.067(3) Uani 0.460(19) 1 d . U P A 1

loop_
_atom_site_aniso_label
_atom_site_aniso_U_11
_atom_site_aniso_U_22
_atom_site_aniso_U_33
_atom_site_aniso_U_23
_atom_site_aniso_U_13
_atom_site_aniso_U_12
Fe1 0.0945(8) 0.1022(8) 0.0468(5) 0.0051(4) 0.0330(5) 0.0206(5)
O4 0.082(3) 0.097(3) 0.049(2) 0.0025(19) 0.031(2) 0.005(2)
O6 0.085(3) 0.088(3) 0.043(2) -0.0076(18) 0.025(2) -0.013(2)
O5 0.101(3) 0.136(4) 0.044(2) -0.020(2) 0.031(2) -0.058(3)
O2B 0.084(6) 0.051(6) 0.057(7) -0.009(4) 0.028(5) 0.008(5)
N2 0.086(4) 0.077(3) 0.048(3) 0.004(2) 0.031(3) -0.001(3)
O1B 0.102(6) 0.061(6) 0.057(5) 0.002(4) 0.034(5) 0.011(5)
O3 0.085(3) 0.204(5) 0.040(2) 0.006(3) 0.021(2) 0.020(3)
N3B 0.105(6) 0.054(5) 0.055(6) -0.006(4) 0.029(5) 0.003(4)
N1 0.088(4) 0.227(8) 0.043(3) -0.004(4) 0.035(3) -0.007(5)
C4 0.086(4) 0.094(5) 0.036(3) -0.008(3) 0.016(3) -0.004(4)
C5B 0.106(6) 0.055(5) 0.055(5) -0.005(4) 0.033(5) 0.008(5)
C3 0.083(4) 0.078(4) 0.043(3) -0.001(3) 0.025(3) -0.016(3)
C1 0.086(5) 0.116(5) 0.033(3) 0.004(3) 0.015(3) 0.001(4)
C2 0.092(5) 0.130(6) 0.049(4) 0.010(3) 0.026(4) -0.014(4)
C6B 0.111(6) 0.056(6) 0.057(6) -0.017(5) 0.044(5) 0.014(5)
C6A 0.115(6) 0.048(7) 0.059(7) -0.015(5) 0.038(5) 0.014(6)
C5A 0.109(6) 0.056(5) 0.059(5) -0.007(4) 0.034(5) 0.010(4)
O1A 0.108(6) 0.057(6) 0.055(5) -0.005(4) 0.034(5) 0.016(5)
N3A 0.100(6) 0.058(5) 0.054(6) -0.003(5) 0.035(5) 0.002(5)
O2A 0.096(6) 0.059(7) 0.055(7) -0.015(5) 0.036(5) 0.010(6)

loop_
_atom_type_symbol
_atom_type_description
_atom_type_scat_dispersion_real
_atom_type_scat_dispersion_imag
_atom_type_scat_source
C C 0.0137 0.0067 'International Tables Vol C Tables 4.2.6.8 and 6.1.1.4'
H H 0.0000 0.0000 'International Tables Vol C Tables 4.2.6.8 and 6.1.1.4'
Fe Fe -0.2673 2.5550 'International Tables Vol C Tables 4.2.6.8 and 6.1.1.4'
N N 0.0241 0.0134 'International Tables Vol C Tables 4.2.6.8 and 6.1.1.4'
O O 0.0389 0.0241 'International Tables Vol C Tables 4.2.6.8 and 6.1.1.4'

loop_
_geom_angle_atom_site_label_1
_geom_angle_atom_site_label_2
_geom_angle_atom_site_label_3
_geom_angle
_geom_angle_site_symmetry_1
_geom_angle_site_symmetry_3
_geom_angle_publ_flag
O4 Fe1 O5 163.4(2) . 6_565 ?
O4 Fe1 O1A 97.2(4) . . ?
O4 Fe1 O2A 91.8(6) . . ?
O6 Fe1 O4 91.89(15) 6_565 . ?
O6 Fe1 O5 80.20(16) 6_565 6_565 ?
O6 Fe1 O3 104.6(2) 6_565 . ?
O6 Fe1 O1A 154.1(5) 6_565 . ?
O6 Fe1 O2A 88.1(7) 6_565 . ?
O5 Fe1 O1A 96.1(4) 6_565 . ?
O5 Fe1 O2A 102.4(5) 6_565 . ?
O2B Fe1 O4 100.0(5) . . ?
O2B Fe1 O5 93.5(5) . 6_565 ?
O2B Fe1 O3 172.5(6) . . ?
O1B Fe1 O4 102.1(4) . . ?
O1B Fe1 O5 88.1(4) . 6_565 ?
O1B Fe1 O2B 86.8(7) . . ?
O1B Fe1 O3 86.0(5) . . ?
O3 Fe1 O4 79.61(18) . . ?
O3 Fe1 O5 88.2(2) . 6_565 ?
O3 Fe1 O1A 100.9(6) . . ?
O3 Fe1 O2A 164.8(6) . . ?
O2A Fe1 O1A 67.5(9) . . ?
C1 O4 Fe1 112.5(4) . . ?
N2 O6 Fe1 110.8(3) . 6_566 ?
C4 O5 Fe1 110.3(3) . 6_566 ?
N3B O2B Fe1 105.2(12) . . ?
O6 N2 H2 121.2 . . ?
C4 N2 O6 117.6(5) . . ?
C4 N2 H2 121.2 . . ?
C5B O1B Fe1 107.5(9) . . ?
N1 O3 Fe1 109.5(4) . . ?
O2B N3B H3B 118.5 . . ?
C5B N3B O2B 123.0(15) . . ?
C5B N3B H3B 118.5 . . ?
O3 N1 H1 120.6 . . ?
C1 N1 O3 118.9(6) . . ?
C1 N1 H1 120.6 . . ?
O5 C4 N2 119.1(5) . . ?
O5 C4 C3 123.8(5) . . ?
N2 C4 C3 117.0(6) . . ?
N3B C5B O1B 115.9(15) . . ?
N3B C5B C6B 123.3(17) . . ?
C6B C5B O1B 119.4(14) . . ?
C4 C3 H3 120.5 . . ?
C2 C3 C4 119.0(6) . . ?
C2 C3 H3 120.5 . . ?
O4 C1 N1 119.2(5) . . ?
O4 C1 C2 124.3(6) . . ?
N1 C1 C2 116.5(6) . . ?
C3 C2 C1 120.6(6) . . ?
C3 C2 H2A 119.7 . . ?
C1 C2 H2A 119.7 . . ?
C5B C6B H6B 108.2 . . ?
C6B C6B H6B 108.2 7_665 . ?
C6A C6A H6A 121.5 7_665 . ?
C6A C6A C5A 117(2) 7_665 . ?
C5A C6A H6A 121.5 . . ?
O1A C5A C6A 110.7(16) . . ?
N3A C5A C6A 135.4(18) . . ?
N3A C5A O1A 112.4(15) . . ?
C5A O1A Fe1 120.4(11) . . ?
C5A N3A H3A 118.2 . . ?
C5A N3A O2A 123.6(17) . . ?
O2A N3A H3A 118.2 . . ?
N3A O2A Fe1 115.6(16) . . ?

loop_
_geom_bond_atom_site_label_1
_geom_bond_atom_site_label_2
_geom_bond_distance
_geom_bond_site_symmetry_2
_geom_bond_publ_flag
Fe1 O4 1.992(4) . ?
Fe1 O6 1.945(4) 6_565 ?
Fe1 O5 2.004(4) 6_565 ?
Fe1 O2B 1.94(2) . ?
Fe1 O1B 1.924(11) . ?
Fe1 O3 1.976(6) . ?
Fe1 O1A 2.182(16) . ?
Fe1 O2A 2.18(3) . ?
O4 C1 1.264(7) . ?
O6 N2 1.348(5) . ?
O5 C4 1.288(7) . ?
O2B N3B 1.47(2) . ?
N2 H2 0.8800 . ?
N2 C4 1.292(7) . ?
O1B C5B 1.498(18) . ?
O3 N1 1.357(6) . ?
N3B H3B 0.8800 . ?
N3B C5B 1.18(2) . ?
N1 H1 0.8800 . ?
N1 C1 1.268(8) . ?
C4 C3 1.460(7) . ?
C5B C6B 1.29(2) . ?
C3 H3 0.9500 . ?
C3 C2 1.352(8) . ?
C1 C2 1.451(7) . ?
C2 H2A 0.9500 . ?
C6B C6B 1.353(16) 7_665 ?
C6B H6B 0.9500 . ?
C6A C6A 1.381(18) 7_665 ?
C6A H6A 0.9500 . ?
C6A C5A 1.46(2) . ?
C5A O1A 1.31(2) . ?
C5A N3A 1.19(2) . ?
N3A H3A 0.8800 . ?
N3A O2A 1.30(2) . ?

loop_
_geom_torsion_atom_site_label_1
_geom_torsion_atom_site_label_2
_geom_torsion_atom_site_label_3
_geom_torsion_atom_site_label_4
_geom_torsion
_geom_torsion_site_symmetry_1
_geom_torsion_site_symmetry_2
_geom_torsion_site_symmetry_3
_geom_torsion_site_symmetry_4
_geom_torsion_publ_flag
Fe1 O4 C1 N1 -4.7(9) . . . . ?
Fe1 O4 C1 C2 177.1(6) . . . . ?
Fe1 O6 N2 C4 10.1(6) 6_566 . . . ?
Fe1 O5 C4 N2 -10.7(7) 6_566 . . . ?
Fe1 O5 C4 C3 168.7(5) 6_566 . . . ?
Fe1 O2B N3B C5B 4.9(15) . . . . ?
Fe1 O1B C5B N3B 14.0(15) . . . . ?
Fe1 O1B C5B C6B -179.2(11) . . . . ?
Fe1 O3 N1 C1 3.5(9) . . . . ?
O4 C1 C2 C3 6.2(11) . . . . ?
O6 N2 C4 O5 0.7(9) . . . . ?
O6 N2 C4 C3 -178.8(5) . . . . ?
O5 C4 C3 C2 11.2(10) . . . . ?
O2B N3B C5B O1B -12.9(18) . . . . ?
O2B N3B C5B C6B -179.2(11) . . . . ?
N2 C4 C3 C2 -169.4(6) . . . . ?
O1B C5B C6B C6B 30(4) . . . 7_665 ?
O3 N1 C1 O4 0.8(11) . . . . ?
O3 N1 C1 C2 179.2(6) . . . . ?
N3B C5B C6B C6B -164(3) . . . 7_665 ?
N1 C1 C2 C3 -172.0(7) . . . . ?
C4 C3 C2 C1 -178.0(6) . . . . ?
C6A C6A C5A O1A -5(2) 7_665 . . . ?
C6A C6A C5A N3A 160(3) 7_665 . . . ?
C6A C5A O1A Fe1 177.0(10) . . . . ?
C6A C5A N3A O2A -173.2(16) . . . . ?
C5A N3A O2A Fe1 5(2) . . . . ?
O1A C5A N3A O2A -9(2) . . . . ?
N3A C5A O1A Fe1 8.7(19) . . . . ?

loop_
_smtbx_masks_void_nr
_smtbx_masks_void_average_x
_smtbx_masks_void_average_y
_smtbx_masks_void_average_z
_smtbx_masks_void_volume
_smtbx_masks_void_count_electrons
_smtbx_masks_void_content
1 -0.849 -0.178 -0.929 3263.1 796.5 '20 DMF'
